data_6000067
loop_
_publ_author_name
'Maggard, P. A.'
'Corbett, J. D.'

_publ_section_title
;
 Sc6MTe2 (M = Mn, Fe, Co, Ni): Members of the flexible Zr6CoAl2-type
 family of compounds
;
_journal_name_full 'Inorganic Chemistry'
_journal_page_first 4143
_journal_page_last 4146
_journal_paper_doi 10.1021/ic0003269
_journal_volume 39
_journal_year 2000
_chemical_formula_sum 'Co Sc6 Te2'
_space_group_name_H-M_alt 'P -6 2 m'
_cell_angle_alpha 90.000
_cell_angle_beta 90.000
_cell_angle_gamma 120.000
_cell_length_a 7.6977
_cell_length_b 7.6977
_cell_length_c 3.7855
_cell_volume 194.26
_cod_database_code 6000067

loop_
_atom_site_label
_atom_site_fract_x
_atom_site_fract_y
_atom_site_fract_z
? ? ? ?
